data_7219870
loop_
_publ_author_name
'Zhang, Sheng'
'Liu, Xiangyu'
'Yang, Qi'
'Wei, Qing'
'Xie, Gang'
'Chen, Sanping'

_publ_section_title
;
 Mixed-metal--organic frameworks (M&#x2032;MOFs) from 1D to 3D based on
 the &#x201C;organic&#x201D; connectivity and the inorganic connectivity:
 syntheses, structures and magnetic properties
;
_journal_issue 17
_journal_name_full CrystEngComm
_journal_page_first 3312
_journal_paper_doi 10.1039/C5CE00126A
_journal_volume 17
_journal_year 2015
_chemical_formula_sum 'C12 H24 Cl2 Co N4 O18 Sr2'
_chemical_formula_weight 817.42
_chemical_name_systematic
; 
 ? 
;
_space_group_IT_number 2
_symmetry_cell_setting triclinic
_symmetry_space_group_name_Hall '-P 1'
_symmetry_space_group_name_H-M 'P -1'
_atom_sites_solution_hydrogens geom
_atom_sites_solution_primary direct
_atom_sites_solution_secondary difmap
_audit_creation_method SHELXL-97
_audit_update_record
;
2015-03-10 deposited with the CCDC.
2015-03-11 downloaded from the CCDC.
;
_cell_angle_alpha 96.335(2)
_cell_angle_beta 94.647(2)
_cell_angle_gamma 97.679(2)
_cell_formula_units_Z 1
_cell_length_a 6.5863(9)
_cell_length_b 7.6421(11)
_cell_length_c 13.809(2)
_cell_measurement_reflns_used 3524
_cell_measurement_temperature 296(2)
_cell_measurement_theta_max 25.10
_cell_measurement_theta_min 1.96
_cell_volume 681.37(17)
_computing_structure_refinement 'SHELXL-97 (Sheldrick, 1997)'
_computing_structure_solution 'SHELXS-97 (Sheldrick, 1990)'
_diffrn_ambient_temperature 296(2)
_diffrn_measured_fraction_theta_full 0.992
_diffrn_measured_fraction_theta_max 0.992
_diffrn_radiation_monochromator graphite
_diffrn_radiation_source 'fine-focus sealed tube'
_diffrn_radiation_type MoK\a
_diffrn_radiation_wavelength 0.71073
_diffrn_reflns_av_R_equivalents 0.0246
_diffrn_reflns_av_sigmaI/netI 0.0569
_diffrn_reflns_limit_h_max 5
_diffrn_reflns_limit_h_min -7
_diffrn_reflns_limit_k_max 8
_diffrn_reflns_limit_k_min -9
_diffrn_reflns_limit_l_max 16
_diffrn_reflns_limit_l_min -13
_diffrn_reflns_number 3512
_diffrn_reflns_theta_full 25.14
_diffrn_reflns_theta_max 25.14
_diffrn_reflns_theta_min 2.71
_exptl_absorpt_coefficient_mu 4.782
_exptl_absorpt_correction_T_max 0.9019
_exptl_absorpt_correction_T_min 0.7973
_exptl_absorpt_correction_type multi-scan
_exptl_absorpt_process_details SADABS
_exptl_crystal_colour pink
_exptl_crystal_density_diffrn 1.992
_exptl_crystal_density_method 'not measured'
_exptl_crystal_description block
_exptl_crystal_F_000 405
_exptl_crystal_size_max 0.27
_exptl_crystal_size_mid 0.19
_exptl_crystal_size_min 0.12
_refine_diff_density_max 0.471
_refine_diff_density_min -0.629
_refine_diff_density_rms 0.114
_refine_ls_extinction_method none
_refine_ls_goodness_of_fit_ref 1.082
_refine_ls_hydrogen_treatment constr
_refine_ls_matrix_type full
_refine_ls_number_parameters 179
_refine_ls_number_reflns 2413
_refine_ls_number_restraints 3
_refine_ls_restrained_S_all 1.303
_refine_ls_R_factor_all 0.0585
_refine_ls_R_factor_gt 0.0439
_refine_ls_shift/su_max 0.000
_refine_ls_shift/su_mean 0.000
_refine_ls_structure_factor_coef Fsqd
_refine_ls_weighting_details 'calc w=1/[\s^2^(Fo^2^)+(0.0300P)^2^+0.9003P] where P=(Fo^2^+2Fc^2^)/3'
_refine_ls_weighting_scheme calc
_refine_ls_wR_factor_gt 0.0852
_refine_ls_wR_factor_ref 0.0911
_reflns_number_gt 1972
_reflns_number_total 2413
_reflns_threshold_expression >2sigma(I)
_cod_data_source_file c5ce00126a2.cif
_cod_data_source_block 2
_cod_depositor_comments 'Adding full bibliography for 7219869--7219878.cif.'
_cod_original_sg_symbol_H-M P-1
_cod_database_code 7219870

loop_
_symmetry_equiv_pos_as_xyz
'x, y, z'
'-x, -y, -z'

loop_
_atom_site_label
_atom_site_type_symbol
_atom_site_fract_x
_atom_site_fract_y
_atom_site_fract_z
_atom_site_U_iso_or_equiv
_atom_site_adp_type
_atom_site_occupancy
_atom_site_symmetry_multiplicity
_atom_site_calc_flag
_atom_site_refinement_flags
Sr1 Sr 0.78696(9) 0.64053(8) 0.09254(4) 0.0244(2) Uani 1 1 d .
Co1 Co 0.5000 0.5000 0.5000 0.0269(3) Uani 1 2 d S
C1 C -0.0748(10) 0.2153(9) 0.3437(5) 0.0367(18) Uani 1 1 d .
H1 H -0.1962 0.1517 0.3590 0.044 Uiso 1 1 calc R
C2 C 0.0648(10) 0.3015(9) 0.4196(5) 0.0351(17) Uani 1 1 d .
H2 H 0.0354 0.2975 0.4842 0.042 Uiso 1 1 calc R
H5B H 0.4081 0.8145 0.4460 0.042 Uiso 1 1 d R
C3 C 0.2777(9) 0.3942(8) 0.3063(4) 0.0236(14) Uani 1 1 d .
C4 C 0.1313(9) 0.3120(8) 0.2315(5) 0.0267(15) Uani 1 1 d .
C5 C 0.1459(9) 0.3212(8) 0.1216(4) 0.0237(14) Uani 1 1 d .
C6 C 0.4880(9) 0.4860(8) 0.2894(5) 0.0268(15) Uani 1 1 d .
Cl1 Cl 0.3710(3) 0.9521(2) 0.32608(13) 0.0414(5) Uani 1 1 d .
H5A H 0.4933 0.8311 0.5425 0.050 Uiso 1 1 d R
H6B H 0.5836 0.9493 0.1897 0.050 Uiso 1 1 d R
H6A H 0.7307 1.0490 0.1523 0.050 Uiso 1 1 d R
H9A H 1.1628 0.9619 0.0958 0.050 Uiso 1 1 d R
H9B H 1.2047 0.8714 0.1652 0.050 Uiso 1 1 d R
H8A H 0.6623 0.2778 -0.0350 0.050 Uiso 1 1 d RD
H7B H 0.8406 0.6552 0.3076 0.050 Uiso 1 1 d R
H7A H 1.0318 0.7740 0.3065 0.050 Uiso 1 1 d R
N1 N 0.2414(7) 0.3903(7) 0.4000(3) 0.0256(12) Uani 1 1 d .
N2 N -0.0442(8) 0.2187(7) 0.2502(4) 0.0324(13) Uani 1 1 d .
O1 O 0.6124(6) 0.5364(6) 0.3665(3) 0.0316(11) Uani 1 1 d .
O2 O 0.5242(7) 0.5048(6) 0.2044(3) 0.0359(12) Uani 1 1 d .
O3 O 0.2195(7) 0.1998(6) 0.0745(3) 0.0356(11) Uani 1 1 d .
O4 O 0.0807(7) 0.4467(6) 0.0880(3) 0.0361(11) Uani 1 1 d .
O5 O 0.4169(7) 0.7552(6) 0.5059(3) 0.0412(12) Uani 1 1 d .
O6 O 0.6647(7) 0.9438(7) 0.1436(4) 0.0543(16) Uani 1 1 d .
O7 O 0.9394(8) 0.6924(8) 0.2756(3) 0.0584(17) Uani 1 1 d .
O8 O 0.5961(7) 0.3325(6) 0.0091(3) 0.0349(11) Uani 1 1 d D
O9 O 1.1417(7) 0.8542(5) 0.1072(3) 0.0320(11) Uani 1 1 d .
H8B H 0.5401 0.2501 0.0398 0.10(4) Uiso 1 1 d RD

loop_
_atom_site_aniso_label
_atom_site_aniso_U_11
_atom_site_aniso_U_22
_atom_site_aniso_U_33
_atom_site_aniso_U_23
_atom_site_aniso_U_13
_atom_site_aniso_U_12
Sr1 0.0219(3) 0.0300(4) 0.0181(3) 0.0005(2) 0.0013(2) -0.0055(2)
Co1 0.0269(7) 0.0331(7) 0.0175(6) 0.0024(5) 0.0007(5) -0.0055(5)
C1 0.024(4) 0.052(5) 0.028(4) -0.001(3) 0.006(3) -0.013(3)
C2 0.029(4) 0.054(5) 0.020(4) 0.004(3) 0.006(3) -0.004(3)
C3 0.024(3) 0.023(3) 0.021(3) 0.004(3) -0.002(3) -0.003(3)
C4 0.022(3) 0.033(4) 0.026(4) 0.006(3) 0.003(3) 0.005(3)
C5 0.023(3) 0.025(3) 0.024(3) 0.006(3) 0.009(3) -0.002(3)
C6 0.025(4) 0.030(4) 0.024(4) 0.000(3) 0.003(3) 0.000(3)
Cl1 0.0434(11) 0.0416(10) 0.0341(10) 0.0013(8) -0.0059(8) -0.0033(8)
N1 0.025(3) 0.033(3) 0.017(3) 0.004(2) 0.003(2) -0.006(2)
N2 0.026(3) 0.042(3) 0.025(3) 0.001(3) -0.002(2) -0.004(3)
O1 0.025(2) 0.047(3) 0.018(2) 0.003(2) -0.0002(19) -0.009(2)
O2 0.031(3) 0.054(3) 0.017(2) 0.004(2) 0.0054(19) -0.015(2)
O3 0.047(3) 0.032(3) 0.027(3) 0.003(2) 0.008(2) 0.004(2)
O4 0.039(3) 0.043(3) 0.027(3) 0.009(2) 0.002(2) 0.009(2)
O5 0.052(3) 0.042(3) 0.025(3) 0.001(2) -0.004(2) -0.001(2)
O6 0.033(3) 0.053(3) 0.066(4) -0.029(3) 0.013(3) -0.006(3)
O7 0.042(3) 0.092(4) 0.026(3) 0.001(3) 0.001(2) -0.038(3)
O8 0.028(3) 0.034(3) 0.039(3) -0.004(2) 0.010(2) -0.007(2)
O9 0.034(3) 0.027(2) 0.031(3) 0.004(2) -0.002(2) -0.006(2)

loop_
_atom_type_symbol
_atom_type_description
_atom_type_scat_dispersion_real
_atom_type_scat_dispersion_imag
_atom_type_scat_source
C C 0.0033 0.0016 'International Tables Vol C Tables 4.2.6.8 and 6.1.1.4'
H H 0.0000 0.0000 'International Tables Vol C Tables 4.2.6.8 and 6.1.1.4'
Co Co 0.3494 0.9721 'International Tables Vol C Tables 4.2.6.8 and 6.1.1.4'
N N 0.0061 0.0033 'International Tables Vol C Tables 4.2.6.8 and 6.1.1.4'
O O 0.0106 0.0060 'International Tables Vol C Tables 4.2.6.8 and 6.1.1.4'
Sr Sr -1.5307 3.2498 'International Tables Vol C Tables 4.2.6.8 and 6.1.1.4'
Cl Cl 0.1484 0.1585 'International Tables Vol C Tables 4.2.6.8 and 6.1.1.4'

loop_
_geom_angle_atom_site_label_1
_geom_angle_atom_site_label_2
_geom_angle_atom_site_label_3
_geom_angle
_geom_angle_site_symmetry_1
_geom_angle_site_symmetry_3
O4 Sr1 O6 149.18(15) 1_655 .
O4 Sr1 O2 107.18(15) 1_655 .
O6 Sr1 O2 86.70(16) . .
O4 Sr1 O7 78.77(17) 1_655 .
O6 Sr1 O7 81.04(19) . .
O2 Sr1 O7 68.97(14) . .
O4 Sr1 O8 77.57(14) 1_655 .
O6 Sr1 O8 133.20(14) . .
O2 Sr1 O8 69.45(14) . .
O7 Sr1 O8 122.53(16) . .
O4 Sr1 O9 71.68(14) 1_655 .
O6 Sr1 O9 79.95(14) . .
O2 Sr1 O9 139.66(13) . .
O7 Sr1 O9 71.41(14) . .
O8 Sr1 O9 142.83(14) . .
O4 Sr1 O3 107.10(14) 1_655 2_665
O6 Sr1 O3 75.89(16) . 2_665
O2 Sr1 O3 138.00(14) . 2_665
O7 Sr1 O3 141.82(15) . 2_665
O8 Sr1 O3 95.26(14) . 2_665
O9 Sr1 O3 74.87(13) . 2_665
O4 Sr1 O4 63.66(16) 1_655 2_665
O6 Sr1 O4 122.82(16) . 2_665
O2 Sr1 O4 138.20(14) . 2_665
O7 Sr1 O4 137.93(15) . 2_665
O8 Sr1 O4 68.75(14) . 2_665
O9 Sr1 O4 79.03(13) . 2_665
O3 Sr1 O4 47.39(13) 2_665 2_665
O4 Sr1 O8 140.72(13) 1_655 2_665
O6 Sr1 O8 68.30(14) . 2_665
O2 Sr1 O8 77.40(14) . 2_665
O7 Sr1 O8 135.38(15) . 2_665
O8 Sr1 O8 67.51(16) . 2_665
O9 Sr1 O8 129.88(13) . 2_665
O3 Sr1 O8 60.71(13) 2_665 2_665
O4 Sr1 O8 86.64(13) 2_665 2_665
O4 Sr1 C5 85.63(16) 1_655 2_665
O6 Sr1 C5 99.80(18) . 2_665
O2 Sr1 C5 142.98(15) . 2_665
O7 Sr1 C5 147.93(15) . 2_665
O8 Sr1 C5 80.21(15) . 2_665
O9 Sr1 C5 77.15(14) . 2_665
O3 Sr1 C5 23.98(14) 2_665 2_665
O4 Sr1 C5 23.49(14) 2_665 2_665
O8 Sr1 C5 71.57(15) 2_665 2_665
O4 Sr1 Sr1 111.08(10) 1_655 2_665
O6 Sr1 Sr1 99.44(11) . 2_665
O2 Sr1 Sr1 70.18(9) . 2_665
O7 Sr1 Sr1 139.05(10) . 2_665
O8 Sr1 Sr1 35.28(10) . 2_665
O9 Sr1 Sr1 149.40(9) . 2_665
O3 Sr1 Sr1 75.35(10) 2_665 2_665
O4 Sr1 Sr1 75.77(10) 2_665 2_665
O8 Sr1 Sr1 32.23(9) 2_665 2_665
C5 Sr1 Sr1 72.80(11) 2_665 2_665
O4 Sr1 Sr1 32.90(10) 1_655 2_765
O6 Sr1 Sr1 144.95(12) . 2_765
O2 Sr1 Sr1 128.35(11) . 2_765
O7 Sr1 Sr1 109.80(13) . 2_765
O8 Sr1 Sr1 69.97(9) . 2_765
O9 Sr1 Sr1 72.86(10) . 2_765
O3 Sr1 Sr1 75.96(10) 2_665 2_765
O4 Sr1 Sr1 30.76(9) 2_665 2_765
O8 Sr1 Sr1 113.97(9) 2_665 2_765
C5 Sr1 Sr1 53.18(12) 2_665 2_765
Sr1 Sr1 Sr1 93.22(2) 2_665 2_765
O4 Sr1 H7B 87.0 1_655 .
O6 Sr1 H7B 79.6 . .
O2 Sr1 H7B 52.9 . .
O7 Sr1 H7B 16.2 . .
O8 Sr1 H7B 111.9 . .
O9 Sr1 H7B 87.1 . .
O3 Sr1 H7B 151.7 2_665 .
O4 Sr1 H7B 150.2 2_665 .
O8 Sr1 H7B 121.9 2_665 .
C5 Sr1 H7B 164.1 2_665 .
Sr1 Sr1 H7B 123.1 2_665 .
Sr1 Sr1 H7B 119.8 2_765 .
O1 Co1 O1 180 2_666 .
O1 Co1 O5 88.39(18) 2_666 2_666
O1 Co1 O5 91.61(18) . 2_666
O1 Co1 O5 91.61(18) 2_666 .
O1 Co1 O5 88.39(18) . .
O5 Co1 O5 180 2_666 .
O1 Co1 N1 78.23(17) 2_666 2_666
O1 Co1 N1 101.77(17) . 2_666
O5 Co1 N1 92.32(19) 2_666 2_666
O5 Co1 N1 87.68(19) . 2_666
O1 Co1 N1 101.77(17) 2_666 .
O1 Co1 N1 78.23(17) . .
O5 Co1 N1 87.68(19) 2_666 .
O5 Co1 N1 92.32(19) . .
N1 Co1 N1 180 2_666 .
N2 C1 C2 123.2(6) . .
N2 C1 H1 118.4 . .
C2 C1 H1 118.4 . .
N1 C2 C1 119.7(6) . .
N1 C2 H2 120.1 . .
C1 C2 H2 120.1 . .
N1 C3 C4 120.6(5) . .
N1 C3 C6 115.7(5) . .
C4 C3 C6 123.7(5) . .
N2 C4 C3 121.5(6) . .
N2 C4 C5 112.9(5) . .
C3 C4 C5 125.5(5) . .
O4 C5 O3 125.9(6) . .
O4 C5 C4 116.5(6) . .
O3 C5 C4 117.7(6) . .
O4 C5 Sr1 63.6(3) . 2_665
O3 C5 Sr1 62.6(3) . 2_665
C4 C5 Sr1 174.9(4) . 2_665
O2 C6 O1 126.3(6) . .
O2 C6 C3 118.3(5) . .
O1 C6 C3 115.4(5) . .
C2 N1 C3 118.5(5) . .
C2 N1 Co1 127.7(4) . .
C3 N1 Co1 113.3(4) . .
C1 N2 C4 116.5(5) . .
C6 O1 Co1 117.2(4) . .
C6 O2 Sr1 145.9(4) . .
C5 O3 Sr1 93.4(4) . 2_665
C5 O4 Sr1 143.7(4) . 1_455
C5 O4 Sr1 92.9(4) . 2_665
Sr1 O4 Sr1 116.34(16) 1_455 2_665
Co1 O5 H5B 120.1 . .
Co1 O5 H5A 114.8 . .
H5B O5 H5A 100.5 . .
Sr1 O6 H6B 118.0 . .
Sr1 O6 H6A 130.6 . .
H6B O6 H6A 101.1 . .
Sr1 O7 H7B 105.1 . .
Sr1 O7 H7A 130.9 . .
H7B O7 H7A 116.3 . .
Sr1 O8 Sr1 112.49(16) . 2_665
Sr1 O8 H8A 115.0 . .
Sr1 O8 H8A 104.2 2_665 .
Sr1 O8 H8B 124.7 . .
Sr1 O8 H8B 91.4 2_665 .
H8A O8 H8B 105.1 . .
Sr1 O9 H9A 128.1 . .
Sr1 O9 H9B 113.6 . .
H9A O9 H9B 96.5 . .

loop_
_geom_bond_atom_site_label_1
_geom_bond_atom_site_label_2
_geom_bond_distance
_geom_bond_site_symmetry_2
Sr1 O4 2.589(5) 1_655
Sr1 O6 2.597(5) .
Sr1 O2 2.600(4) .
Sr1 O7 2.611(5) .
Sr1 O8 2.613(4) .
Sr1 O9 2.645(4) .
Sr1 O3 2.726(4) 2_665
Sr1 O4 2.750(4) 2_665
Sr1 O8 2.830(5) 2_665
Sr1 C5 3.065(6) 2_665
Sr1 Sr1 4.5263(12) 2_665
Sr1 Sr1 4.5367(13) 2_765
Sr1 H7B 2.9495 .
Co1 O1 2.075(4) 2_666
Co1 O1 2.075(4) .
Co1 O5 2.089(5) 2_666
Co1 O5 2.089(5) .
Co1 N1 2.119(5) 2_666
Co1 N1 2.119(5) .
C1 N2 1.326(8) .
C1 C2 1.381(9) .
C1 H1 0.9300 .
C2 N1 1.329(8) .
C2 H2 0.9300 .
C3 N1 1.338(7) .
C3 C4 1.387(8) .
C3 C6 1.515(8) .
C4 N2 1.334(8) .
C4 C5 1.537(8) .
C5 O4 1.223(7) .
C5 O3 1.248(7) .
C5 Sr1 3.065(6) 2_665
C6 O2 1.237(7) .
C6 O1 1.279(7) .
O3 Sr1 2.726(4) 2_665
O4 Sr1 2.589(5) 1_455
O4 Sr1 2.750(4) 2_665
O5 H5B 0.9879 .
O5 H5A 0.8129 .
O6 H6B 0.8645 .
O6 H6A 0.8525 .
O7 H7B 0.8505 .
O7 H7A 0.8598 .
O8 Sr1 2.830(5) 2_665
O8 H8A 0.8787 .
O8 H8B 0.8570 .
O9 H9A 0.8501 .
O9 H9B 0.8598 .

loop_
_geom_torsion_atom_site_label_1
_geom_torsion_atom_site_label_2
_geom_torsion_atom_site_label_3
_geom_torsion_atom_site_label_4
_geom_torsion
_geom_torsion_site_symmetry_1
_geom_torsion_site_symmetry_4
N2 C1 C2 N1 -1.4(11) . .
N1 C3 C4 N2 -3.7(10) . .
C6 C3 C4 N2 173.7(6) . .
N1 C3 C4 C5 174.1(6) . .
C6 C3 C4 C5 -8.5(10) . .
N2 C4 C5 O4 90.6(7) . .
C3 C4 C5 O4 -87.4(8) . .
N2 C4 C5 O3 -88.3(7) . .
C3 C4 C5 O3 93.8(8) . .
N2 C4 C5 Sr1 -180(100) . 2_665
C3 C4 C5 Sr1 2(5) . 2_665
N1 C3 C6 O2 -174.8(6) . .
C4 C3 C6 O2 7.7(10) . .
N1 C3 C6 O1 5.4(8) . .
C4 C3 C6 O1 -172.1(6) . .
C1 C2 N1 C3 0.5(10) . .
C1 C2 N1 Co1 -169.9(5) . .
C4 C3 N1 C2 1.9(9) . .
C6 C3 N1 C2 -175.7(6) . .
C4 C3 N1 Co1 173.6(5) . .
C6 C3 N1 Co1 -4.0(7) . .
O1 Co1 N1 C2 -7.7(6) 2_666 .
O1 Co1 N1 C2 172.3(6) . .
O5 Co1 N1 C2 80.2(6) 2_666 .
O5 Co1 N1 C2 -99.8(6) . .
N1 Co1 N1 C2 -152(100) 2_666 .
O1 Co1 N1 C3 -178.5(4) 2_666 .
O1 Co1 N1 C3 1.5(4) . .
O5 Co1 N1 C3 -90.6(4) 2_666 .
O5 Co1 N1 C3 89.4(4) . .
N1 Co1 N1 C3 37(100) 2_666 .
C2 C1 N2 C4 -0.3(11) . .
C3 C4 N2 C1 2.7(10) . .
C5 C4 N2 C1 -175.3(6) . .
O2 C6 O1 Co1 176.2(5) . .
C3 C6 O1 Co1 -4.0(7) . .
O1 Co1 O1 C6 25(100) 2_666 .
O5 Co1 O1 C6 88.8(5) 2_666 .
O5 Co1 O1 C6 -91.2(5) . .
N1 Co1 O1 C6 -178.5(4) 2_666 .
N1 Co1 O1 C6 1.5(4) . .
O1 C6 O2 Sr1 -5.2(13) . .
C3 C6 O2 Sr1 175.0(5) . .
O4 Sr1 O2 C6 74.6(8) 1_655 .
O6 Sr1 O2 C6 -77.4(8) . .
O7 Sr1 O2 C6 4.3(8) . .
O8 Sr1 O2 C6 143.7(8) . .
O9 Sr1 O2 C6 -7.1(9) . .
O3 Sr1 O2 C6 -142.0(7) 2_665 .
O4 Sr1 O2 C6 144.0(7) 2_665 .
O8 Sr1 O2 C6 -145.9(8) 2_665 .
C5 Sr1 O2 C6 -179.3(7) 2_665 .
Sr1 Sr1 O2 C6 -178.7(8) 2_665 .
Sr1 Sr1 O2 C6 103.4(8) 2_765 .
O4 C5 O3 Sr1 7.0(7) . 2_665
C4 C5 O3 Sr1 -174.2(5) . 2_665
O3 C5 O4 Sr1 138.1(6) . 1_455
C4 C5 O4 Sr1 -40.6(10) . 1_455
Sr1 C5 O4 Sr1 145.1(7) 2_665 1_455
O3 C5 O4 Sr1 -7.0(7) . 2_665
C4 C5 O4 Sr1 174.3(4) . 2_665
O4 Sr1 O8 Sr1 -161.64(19) 1_655 2_665
O6 Sr1 O8 Sr1 20.3(3) . 2_665
O2 Sr1 O8 Sr1 84.43(17) . 2_665
O7 Sr1 O8 Sr1 130.52(19) . 2_665
O9 Sr1 O8 Sr1 -127.05(19) . 2_665
O3 Sr1 O8 Sr1 -55.26(17) 2_665 2_665
O4 Sr1 O8 Sr1 -95.33(18) 2_665 2_665
O8 Sr1 O8 Sr1 0.0 2_665 2_665
C5 Sr1 O8 Sr1 -73.99(18) 2_665 2_665
Sr1 Sr1 O8 Sr1 -128.23(17) 2_765 2_665
